data_9016994
loop_
_publ_author_name
'Finkelstein, G. J.'
'Dera, P. K.'
'Jahn, S.'
'Oganov, A. R.'
'Holl, C. M.'
'Meng, Y.'
'Duffy, T. S.'

_publ_section_title
;
 Phase transitions and equation of state of forsterite to 90 GPa from single-crystal
 X-ray diffraction and molecular modeling
 Note: DFT Optimized
 Note: P = 58.2 GPa
;
_journal_name_full 'American Mineralogist'
_journal_page_first 35
_journal_page_last 43
_journal_volume 99
_journal_year 2014
_chemical_compound_source Synthetic
_chemical_formula_sum 'Mg2 O4 Si'
_space_group_IT_number 36
_space_group_name_Hall 'C 2c -2'
_space_group_name_H-M_alt 'C m c 21'
_symmetry_space_group_name_H-M 'C m c 21'
_cell_angle_alpha 90
_cell_angle_beta 90
_cell_angle_gamma 90
_cell_length_a 2.5910
_cell_length_b 8.7260
_cell_length_c 8.7940
_cell_formula_units_Z 4
_cell_volume 198.824
_database_code_amcsd 0020330
_diffrn_ambient_pressure 5.82e+07
_exptl_crystal_density_diffrn 4.700
_cod_data_source_file inputs/fixed/downloads/05/05625.cif
_cod_data_source_block 05625
_cod_original_formula_sum 'Mg2 Si O4'
_cod_database_code 9016994
_amcsd_formula_title Mg2SiO4

loop_
_space_group_symop_operation_xyz
x,y,z
1/2+x,1/2+y,z
x,-y,1/2+z
1/2+x,1/2-y,1/2+z
-x,y,z
1/2-x,1/2+y,z
-x,-y,1/2+z
1/2-x,1/2-y,1/2+z

loop_
_atom_site_label
_atom_site_fract_x
_atom_site_fract_y
_atom_site_fract_z
Mg1 0.50000 0.36360 0.35410
Mg2 0.50000 0.88610 0.67770
Si 0.00000 0.87200 0.00000
O1 0.50000 0.00466 0.44060
O2 0.50000 0.25370 0.54900
O3 0.50000 0.70480 0.32470
O4 0.50000 0.45260 0.16470

loop_
_cod_related_entry_id
_cod_related_entry_database
_cod_related_entry_code
1 AMCSD 0020330
